data_7008940
loop_
_publ_author_name
'Drew, Michael G. B.'
'Iveson, Peter B.'
'Hudson, Michael J.'
'Liljenzin, Jan Olov'
'Spjuth, Lena'
'Cordier, Pierre-Yves'
'Enarsson, \%Asa'
'Hill, Cl\'ement'
'Madic, Charles'

_publ_section_title
;
 Separation of americium(III) from europium(III) with tridentate
 heterocyclic nitrogen ligands and crystallographic studies of
 complexes formed by 2,2'&#x2236;6',2&#x2033;-terpyridine with the
 lanthanides
;
_journal_issue 5
_journal_name_full 'Journal of the Chemical Society, Dalton Transactions'
_journal_page_first 821
_journal_paper_doi 10.1039/a907077j
_journal_year 2000
_chemical_formula_sum 'C34 H28 N11 O10 Tm'
_chemical_formula_weight 919.60
_chemical_name_systematic
; 
 ? 
;
_space_group_IT_number 2
_symmetry_cell_setting triclinic
_symmetry_space_group_name_Hall '-P 1'
_symmetry_space_group_name_H-M 'P -1'
_atom_sites_solution_hydrogens geom
_atom_sites_solution_primary direct
_atom_sites_solution_secondary difmap
_audit_creation_method SHELXL-97
_cell_angle_alpha 64.871(10)
_cell_angle_beta 73.936(10)
_cell_angle_gamma 78.876(10)
_cell_formula_units_Z 2
_cell_length_a 10.263(13)
_cell_length_b 14.487(17)
_cell_length_c 14.816(17)
_cell_measurement_reflns_used all
_cell_measurement_temperature 298(2)
_cell_volume 1909(4)
_computing_cell_refinement XDS
_computing_data_collection 'XDS (Kabsch, 1991)'
_computing_data_reduction XDS
_computing_molecular_graphics PLATON(Spek,1994)
_computing_structure_refinement 'SHELXL-93 (Sheldrick, 1993)'
_computing_structure_solution 'SHELXS-86 (Sheldrick, 1990)'
_diffrn_ambient_temperature 298(2)
_diffrn_measurement_device 'Marresearch Image Plate'
_diffrn_measurement_method '95 frames at 2^o intervals, counting time 2 min.'
_diffrn_radiation_monochromator graphite
_diffrn_radiation_source 'fine-focus sealed tube'
_diffrn_radiation_type MoK\a
_diffrn_radiation_wavelength 0.71073
_diffrn_reflns_av_R_equivalents 0.0000
_diffrn_reflns_av_sigmaI/netI 0.1988
_diffrn_reflns_limit_h_max 11
_diffrn_reflns_limit_h_min 0
_diffrn_reflns_limit_k_max 17
_diffrn_reflns_limit_k_min -17
_diffrn_reflns_limit_l_max 18
_diffrn_reflns_limit_l_min -16
_diffrn_reflns_number 5396
_diffrn_reflns_theta_max 26.05
_diffrn_reflns_theta_min 2.07
_diffrn_standards_number n/a
_exptl_absorpt_coefficient_mu 2.393
_exptl_absorpt_correction_T_max 1.000
_exptl_absorpt_correction_T_min 0.329
_exptl_absorpt_correction_type 'DIFABS(Walker and Stuart, 1983)'
_exptl_crystal_density_diffrn 1.600
_exptl_crystal_density_method 'not measured'
_exptl_crystal_F_000 916
_exptl_crystal_size_max 0.25
_exptl_crystal_size_mid 0.25
_exptl_crystal_size_min 0.20
_refine_diff_density_max 0.927
_refine_diff_density_min -0.655
_refine_diff_density_rms 0.134
_refine_ls_extinction_coef 0.0000(9)
_refine_ls_extinction_expression Fc^*^=kFc[1+0.001xFc^2^\l^3^/sin(2\q)]^-1/4^
_refine_ls_extinction_method SHELXL
_refine_ls_goodness_of_fit_ref 0.941
_refine_ls_hydrogen_treatment mixed
_refine_ls_matrix_type full
_refine_ls_number_parameters 478
_refine_ls_number_reflns 5396
_refine_ls_number_restraints 0
_refine_ls_restrained_S_all 0.941
_refine_ls_R_factor_all 0.2745
_refine_ls_R_factor_gt 0.0949
_refine_ls_shift/su_max 0.092
_refine_ls_shift/su_mean 0.021
_refine_ls_structure_factor_coef Fsqd
_refine_ls_weighting_details 'w=1/[\s^2^(Fo^2^)+(0.1494P)^2^+0.0000P] where P=(Fo^2^+2Fc^2^)/3'
_refine_ls_weighting_scheme calc
_refine_ls_wR_factor_gt 0.2208
_refine_ls_wR_factor_ref 0.2859
_reflns_number_gt 2039
_reflns_number_total 5396
_reflns_threshold_expression >2sigma(I)
_cod_data_source_file a907077j.txt
_cod_data_source_block 3-Tm
_cod_depositor_comments
;
The following automatic conversions were performed:

'_refine_ls_weighting_scheme' value 'calc
w=1/[\s^2^(Fo^2^)+(0.1494P)^2^+0.0000P] where P=(Fo^2^+2Fc^2^)/3' was
changed to 'calc'. New tag '_refine_ls_weighting_details' was
created. The value of the new tag was set to
'w=1/[\s^2^(Fo^2^)+(0.1494P)^2^+0.0000P] where P=(Fo^2^+2Fc^2^)/3'.

Automatic conversion script
Id: cif_fix_values 3143 2015-03-26 13:38:13Z robertas 
;
_cod_original_sg_symbol_H-M P-1
_cod_original_formula_sum 'C34 H28 N11 O10 Tm     '
_cod_database_code 7008940

loop_
_symmetry_equiv_pos_as_xyz
'x, y, z'
'-x, -y, -z'

loop_
_atom_site_label
_atom_site_type_symbol
_atom_site_fract_x
_atom_site_fract_y
_atom_site_fract_z
_atom_site_U_iso_or_equiv
_atom_site_adp_type
_atom_site_occupancy
_atom_site_calc_flag
_atom_site_refinement_flags
_atom_site_disorder_assembly
_atom_site_disorder_group
Tm1 Tm 0.25930(11) 0.28038(9) 0.19949(9) 0.0917(6) Uani 1 d . . .
O100 O 0.3758(13) 0.3372(9) 0.2770(10) 0.083(4) Uani 1 d . . .
O41 O 0.2784(16) 0.3110(11) 0.0236(11) 0.094(4) Uani 1 d . . .
O42 O 0.4387(13) 0.3633(10) 0.0529(11) 0.083(4) Uani 1 d . . .
N43 N 0.3879(18) 0.3574(15) -0.011(2) 0.105(8) Uani 1 d . . .
O44 O 0.4417(18) 0.3805(16) -0.0996(15) 0.121(7) Uani 1 d . . .
N63 N 0.537(2) 0.1328(15) 0.1491(19) 0.099(6) Uani 1 d . . .
O62 O 0.6464(19) 0.0889(17) 0.1711(19) 0.164(9) Uani 1 d . . .
O61 O 0.4506(18) 0.1652(12) 0.2138(13) 0.111(5) Uani 1 d . . .
O64 O 0.504(2) 0.1414(18) 0.0731(19) 0.175(10) Uani 1 d . . .
O52 O 0.0824(14) 0.2914(13) 0.3476(12) 0.091(4) Uani 1 d . . .
O54 O 0.0746(14) 0.1767(13) 0.5059(14) 0.106(5) Uani 1 d . . .
N53 N 0.136(2) 0.207(2) 0.4095(17) 0.099(7) Uani 1 d . . .
O51 O 0.2301(12) 0.1633(9) 0.3824(10) 0.054(3) Uani 1 d . . .
C12 C -0.034(3) 0.066(2) 0.192(2) 0.123(10) Uani 1 d . . .
H12 H -0.1181 0.0784 0.1755 0.148 Uiso 1 calc R . .
C16 C 0.027(2) 0.1440(18) 0.1924(16) 0.092(7) Uani 1 d . . .
C13 C 0.219(2) 0.0386(19) 0.2494(19) 0.103(7) Uani 1 d . . .
H13 H 0.2963 0.0275 0.2750 0.123 Uiso 1 calc R . .
C15 C 0.035(3) -0.029(3) 0.218(3) 0.142(11) Uani 1 d . . .
H15 H -0.0050 -0.0835 0.2220 0.171 Uiso 1 calc R . .
C14 C 0.165(3) -0.046(2) 0.2398(18) 0.119(8) Uani 1 d . . .
H14 H 0.2168 -0.1081 0.2478 0.143 Uiso 1 calc R . .
N11 N 0.1462(18) 0.1339(15) 0.2176(13) 0.093(5) Uani 1 d . . .
N21 N 0.0287(17) 0.3217(14) 0.1657(11) 0.081(5) Uani 1 d . . .
C22 C -0.0508(19) 0.2481(18) 0.1755(14) 0.085(7) Uani 1 d . . .
C23 C -0.177(2) 0.2729(18) 0.1591(15) 0.091(7) Uani 1 d . . .
H23 H -0.2225 0.2230 0.1597 0.109 Uiso 1 calc R . .
C24 C -0.242(2) 0.370(2) 0.1411(18) 0.099(8) Uani 1 d . . .
H24 H -0.3330 0.3827 0.1372 0.119 Uiso 1 calc R . .
C25 C -0.171(2) 0.4458(19) 0.1293(16) 0.088(7) Uani 1 d . . .
H25 H -0.2082 0.5134 0.1105 0.106 Uiso 1 calc R . .
C26 C -0.039(3) 0.4172(18) 0.1468(15) 0.090(6) Uani 1 d . . .
C32 C 0.0527(17) 0.498(2) 0.1281(15) 0.081(7) Uani 1 d . . .
N31 N 0.185(2) 0.4656(12) 0.1377(13) 0.091(6) Uani 1 d . . .
C33 C 0.091(4) 0.667(2) 0.0987(18) 0.121(9) Uani 1 d . . .
H33 H 0.0577 0.7330 0.0922 0.145 Uiso 1 calc R . .
C34 C 0.227(2) 0.6356(19) 0.0970(16) 0.093(7) Uani 1 d . . .
H34 H 0.2911 0.6815 0.0796 0.112 Uiso 1 calc R . .
C35 C 0.262(3) 0.535(2) 0.122(2) 0.106(8) Uani 1 d . . .
H35 H 0.3515 0.5120 0.1291 0.127 Uiso 1 calc R . .
C36 C 0.004(2) 0.596(2) 0.1105(16) 0.089(7) Uani 1 d . . .
H36 H -0.0862 0.6170 0.1062 0.106 Uiso 1 calc R . .
N51 N 0.505(2) 0.4088(14) 0.3849(13) 0.085(5) Uani 1 d . . .
C52 C 0.635(2) 0.376(2) 0.3859(16) 0.097(7) Uani 1 d . . .
C53 C 0.734(2) 0.443(2) 0.365(2) 0.113(8) Uani 1 d . . .
H53 H 0.8239 0.4164 0.3654 0.135 Uiso 1 calc R . .
C54 C 0.701(3) 0.542(2) 0.345(2) 0.134(10) Uani 1 d . . .
H54 H 0.7649 0.5856 0.3337 0.161 Uiso 1 calc R . .
C55 C 0.564(2) 0.5763(19) 0.3437(19) 0.107(8) Uani 1 d . . .
H55 H 0.5361 0.6454 0.3276 0.128 Uiso 1 calc R . .
C56 C 0.466(3) 0.508(2) 0.3657(15) 0.098(7) Uani 1 d . . .
N41 N 0.244(2) 0.4830(15) 0.3610(16) 0.112(7) Uani 1 d . . .
C42 C 0.110(2) 0.512(2) 0.3649(19) 0.106(8) Uani 1 d . . .
H42 H 0.0553 0.4697 0.3619 0.127 Uiso 1 calc R . .
C43 C 0.050(2) 0.605(2) 0.3736(19) 0.112(8) Uani 1 d . . .
H43 H -0.0422 0.6248 0.3769 0.135 Uiso 1 calc R . .
C44 C 0.134(3) 0.6653(19) 0.377(2) 0.124(9) Uani 1 d . . .
H44 H 0.0954 0.7271 0.3815 0.149 Uiso 1 calc R . .
C45 C 0.264(2) 0.644(2) 0.3741(17) 0.104(8) Uani 1 d . . .
H45 H 0.3173 0.6871 0.3777 0.125 Uiso 1 calc R . .
C46 C 0.319(2) 0.5462(18) 0.3646(16) 0.084(6) Uani 1 d . . .
N61 N 0.5827(18) 0.2228(16) 0.3784(14) 0.096(5) Uani 1 d . . .
C62 C 0.6650(19) 0.263(2) 0.4078(16) 0.085(6) Uani 1 d . . .
C63 C 0.610(3) 0.1233(19) 0.396(2) 0.133(11) Uani 1 d . . .
H63 H 0.5574 0.0929 0.3760 0.159 Uiso 1 calc R . .
C64 C 0.711(3) 0.066(2) 0.443(2) 0.126(10) Uani 1 d . . .
H64 H 0.7191 -0.0044 0.4597 0.152 Uiso 1 calc R . .
C65 C 0.803(2) 0.106(2) 0.466(2) 0.111(8) Uani 1 d . . .
H65 H 0.8781 0.0666 0.4907 0.133 Uiso 1 calc R . .
C66 C 0.777(2) 0.2091(19) 0.4499(16) 0.095(7) Uani 1 d . . .
H66 H 0.8313 0.2410 0.4666 0.114 Uiso 1 calc R . .
N200 N 0.153(4) 0.188(3) -0.179(3) 0.230(15) Uiso 1 d . . .
C201 C 0.221(5) 0.148(4) -0.128(4) 0.214(18) Uiso 1 d . . .
C202 C 0.336(4) 0.101(3) -0.067(3) 0.212(17) Uiso 1 d . . .
H20A H 0.4228 0.1119 -0.1136 0.255 Uiso 1 calc R . .
H20B H 0.3278 0.0293 -0.0287 0.255 Uiso 1 calc R . .
H20C H 0.3268 0.1341 -0.0211 0.255 Uiso 1 calc R . .
C302 C 0.321(3) 0.194(3) 0.598(3) 0.181(13) Uiso 1 d . . .
H30A H 0.3017 0.1347 0.5917 0.217 Uiso 1 calc R . .
H30B H 0.3336 0.2496 0.5322 0.217 Uiso 1 calc R . .
H30C H 0.2453 0.2127 0.6441 0.217 Uiso 1 calc R . .
C301 C 0.439(4) 0.171(3) 0.636(3) 0.155(11) Uiso 1 d . . .
N300 N 0.527(3) 0.151(2) 0.679(2) 0.186(11) Uiso 1 d . . .

loop_
_atom_site_aniso_label
_atom_site_aniso_U_11
_atom_site_aniso_U_22
_atom_site_aniso_U_33
_atom_site_aniso_U_23
_atom_site_aniso_U_13
_atom_site_aniso_U_12
Tm1 0.0902(8) 0.0911(9) 0.0959(9) -0.0381(6) -0.0225(5) -0.0065(5)
O100 0.114(10) 0.055(9) 0.087(10) -0.039(8) -0.018(8) -0.006(7)
O41 0.099(11) 0.081(11) 0.100(11) -0.035(9) -0.013(9) -0.018(8)
O42 0.060(9) 0.071(10) 0.102(11) -0.018(8) -0.013(8) -0.015(6)
N43 0.042(13) 0.102(17) 0.18(3) -0.045(18) -0.060(15) 0.008(10)
O44 0.100(13) 0.152(18) 0.092(13) -0.038(13) 0.004(11) -0.026(11)
N63 0.102(16) 0.086(15) 0.126(19) -0.069(14) -0.012(14) 0.000(11)
O62 0.104(14) 0.18(2) 0.26(3) -0.129(19) -0.067(16) 0.018(13)
O61 0.140(13) 0.093(12) 0.111(13) -0.046(10) -0.064(11) 0.034(10)
O64 0.21(2) 0.19(2) 0.18(2) -0.133(19) -0.106(18) 0.081(17)
O52 0.097(11) 0.085(12) 0.071(10) -0.024(9) 0.000(8) -0.007(9)
O54 0.076(10) 0.145(15) 0.087(13) -0.043(12) -0.022(9) 0.016(9)
N53 0.091(16) 0.13(2) 0.067(17) -0.019(16) 0.011(15) -0.074(17)
O51 0.044(7) 0.049(8) 0.059(9) -0.017(7) -0.009(6) 0.006(6)
C12 0.15(2) 0.10(2) 0.19(3) -0.09(2) -0.10(2) 0.007(19)
C16 0.084(15) 0.093(19) 0.073(15) -0.016(13) -0.019(12) 0.014(14)
C13 0.114(17) 0.070(18) 0.111(19) -0.043(16) 0.021(15) -0.027(15)
C15 0.13(2) 0.12(3) 0.20(3) -0.07(2) -0.06(2) -0.02(2)
C14 0.16(3) 0.11(2) 0.087(18) -0.041(16) -0.020(17) -0.014(18)
N11 0.095(14) 0.106(17) 0.089(14) -0.043(12) -0.032(10) -0.001(11)
N21 0.086(12) 0.072(14) 0.062(11) -0.017(9) -0.002(9) -0.001(10)
C22 0.051(13) 0.12(2) 0.066(14) 0.001(12) -0.028(10) -0.024(12)
C23 0.102(17) 0.10(2) 0.079(16) -0.049(14) -0.026(13) 0.010(14)
C24 0.051(13) 0.10(2) 0.11(2) -0.026(16) -0.005(13) 0.010(14)
C25 0.053(13) 0.10(2) 0.080(16) -0.024(14) 0.018(11) -0.003(12)
C26 0.13(2) 0.065(17) 0.060(14) -0.012(12) -0.004(13) -0.021(16)
C32 0.026(10) 0.12(2) 0.080(15) -0.023(13) -0.022(9) 0.016(11)
N31 0.139(17) 0.040(11) 0.085(13) -0.029(10) -0.006(11) -0.003(11)
C33 0.17(3) 0.12(2) 0.081(17) -0.055(17) -0.027(18) 0.00(2)
C34 0.076(16) 0.08(2) 0.102(18) 0.000(14) -0.038(13) -0.012(12)
C35 0.113(18) 0.07(2) 0.14(2) -0.024(17) -0.057(16) 0.002(16)
C36 0.048(11) 0.12(2) 0.092(17) -0.040(15) -0.013(11) 0.007(13)
N51 0.115(16) 0.047(12) 0.081(13) -0.017(10) -0.009(10) -0.020(10)
C52 0.061(15) 0.13(3) 0.084(16) -0.025(15) -0.014(12) -0.022(15)
C53 0.093(17) 0.10(2) 0.13(2) -0.054(19) 0.008(15) -0.016(16)
C54 0.13(2) 0.11(3) 0.16(3) -0.05(2) 0.005(19) -0.037(19)
C55 0.075(15) 0.090(19) 0.14(2) -0.048(16) 0.006(14) -0.026(13)
C56 0.13(2) 0.11(2) 0.040(13) -0.029(14) 0.018(12) -0.048(18)
N41 0.136(19) 0.097(16) 0.136(18) -0.061(14) -0.048(14) -0.020(14)
C42 0.075(15) 0.12(2) 0.14(2) -0.074(18) -0.021(14) 0.006(14)
C43 0.079(15) 0.12(2) 0.13(2) -0.038(18) -0.045(15) 0.009(15)
C44 0.14(2) 0.10(2) 0.18(3) -0.10(2) -0.05(2) 0.024(17)
C45 0.071(15) 0.12(2) 0.11(2) -0.032(16) -0.019(13) -0.014(14)
C46 0.068(13) 0.087(18) 0.095(17) -0.035(14) -0.031(11) 0.021(12)
N61 0.094(13) 0.105(17) 0.108(15) -0.057(13) -0.022(11) -0.010(11)
C62 0.064(13) 0.11(2) 0.096(17) -0.062(16) -0.017(12) -0.002(13)
C63 0.17(3) 0.045(17) 0.12(2) -0.027(15) 0.03(2) 0.023(16)
C64 0.10(2) 0.11(2) 0.13(2) -0.012(18) -0.047(17) 0.024(18)
C65 0.070(15) 0.11(2) 0.14(2) -0.044(18) -0.035(15) 0.020(14)
C66 0.085(15) 0.10(2) 0.080(16) -0.037(14) -0.010(12) 0.028(13)

loop_
_atom_type_symbol
_atom_type_description
_atom_type_scat_dispersion_real
_atom_type_scat_dispersion_imag
_atom_type_scat_source
C C 0.0033 0.0016 'International Tables Vol C Tables 4.2.6.8 and 6.1.1.4'
H H 0.0000 0.0000 'International Tables Vol C Tables 4.2.6.8 and 6.1.1.4'
N N 0.0061 0.0033 'International Tables Vol C Tables 4.2.6.8 and 6.1.1.4'
O O 0.0106 0.0060 'International Tables Vol C Tables 4.2.6.8 and 6.1.1.4'
Tm Tm -0.3139 5.2483 'International Tables Vol C Tables 4.2.6.8 and 6.1.1.4'

loop_
_geom_angle_atom_site_label_1
_geom_angle_atom_site_label_2
_geom_angle_atom_site_label_3
_geom_angle
_geom_angle_site_symmetry_1
_geom_angle_site_symmetry_3
_geom_angle_publ_flag
O61 Tm1 O100 78.2(5) . . ?
O61 Tm1 O41 93.3(6) . . ?
O100 Tm1 O41 132.3(5) . . ?
O61 Tm1 O42 73.7(6) . . ?
O100 Tm1 O42 80.3(5) . . ?
O41 Tm1 O42 52.6(5) . . ?
O61 Tm1 N21 146.8(6) . . ?
O100 Tm1 N21 133.8(5) . . ?
O41 Tm1 N21 71.8(5) . . ?
O42 Tm1 N21 114.8(5) . . ?
O61 Tm1 O52 123.7(6) . . ?
O100 Tm1 O52 77.7(5) . . ?
O41 Tm1 O52 138.9(5) . . ?
O42 Tm1 O52 147.5(5) . . ?
N21 Tm1 O52 67.3(5) . . ?
O61 Tm1 N31 142.7(7) . . ?
O100 Tm1 N31 78.0(6) . . ?
O41 Tm1 N31 82.1(5) . . ?
O42 Tm1 N31 74.3(5) . . ?
N21 Tm1 N31 66.3(7) . . ?
O52 Tm1 N31 78.0(6) . . ?
O61 Tm1 O51 73.3(5) . . ?
O100 Tm1 O51 71.3(4) . . ?
O41 Tm1 O51 150.8(4) . . ?
O42 Tm1 O51 139.9(4) . . ?
N21 Tm1 O51 105.3(4) . . ?
O52 Tm1 O51 51.0(5) . . ?
N31 Tm1 O51 124.3(5) . . ?
O61 Tm1 N11 84.2(6) . . ?
O100 Tm1 N11 144.8(5) . . ?
O41 Tm1 N11 78.4(5) . . ?
O42 Tm1 N11 123.5(5) . . ?
N21 Tm1 N11 64.1(6) . . ?
O52 Tm1 N11 87.5(5) . . ?
N31 Tm1 N11 130.2(7) . . ?
O51 Tm1 N11 74.5(5) . . ?
N43 O41 Tm1 95.4(15) . . ?
N43 O42 Tm1 95.0(15) . . ?
O44 N43 O42 124(2) . . ?
O44 N43 O41 118(2) . . ?
O42 N43 O41 117(3) . . ?
O64 N63 O62 123(2) . . ?
O64 N63 O61 119(2) . . ?
O62 N63 O61 118(2) . . ?
N63 O61 Tm1 132.5(15) . . ?
N53 O52 Tm1 91.2(13) . . ?
O51 N53 O52 122(2) . . ?
O51 N53 O54 121(2) . . ?
O52 N53 O54 116(2) . . ?
N53 O51 Tm1 95.4(14) . . ?
C15 C12 C16 118(2) . . ?
N11 C16 C12 126(2) . . ?
N11 C16 C22 114(2) . . ?
C12 C16 C22 120(2) . . ?
N11 C13 C14 116(2) . . ?
C12 C15 C14 121(3) . . ?
C15 C14 C13 119(3) . . ?
C16 N11 C13 120(2) . . ?
C16 N11 Tm1 123.8(17) . . ?
C13 N11 Tm1 115.9(15) . . ?
C26 N21 C22 114.0(19) . . ?
C26 N21 Tm1 122.3(16) . . ?
C22 N21 Tm1 123.3(13) . . ?
C23 C22 N21 122(2) . . ?
C23 C22 C16 125(2) . . ?
N21 C22 C16 113.3(18) . . ?
C22 C23 C24 123(2) . . ?
C25 C24 C23 119(2) . . ?
C24 C25 C26 117(2) . . ?
N21 C26 C25 126(2) . . ?
N21 C26 C32 113(2) . . ?
C25 C26 C32 120(2) . . ?
C36 C32 N31 121(2) . . ?
C36 C32 C26 121.9(18) . . ?
N31 C32 C26 117(2) . . ?
C35 N31 C32 116.9(19) . . ?
C35 N31 Tm1 123.2(17) . . ?
C32 N31 Tm1 119.6(16) . . ?
C34 C33 C36 119(2) . . ?
C35 C34 C33 116(2) . . ?
N31 C35 C34 127(2) . . ?
C32 C36 C33 120(2) . . ?
C52 N51 C56 118(2) . . ?
N51 C52 C53 122(3) . . ?
N51 C52 C62 113(2) . . ?
C53 C52 C62 125(2) . . ?
C54 C53 C52 122(3) . . ?
C53 C54 C55 116(3) . . ?
C54 C55 C56 122(2) . . ?
N51 C56 C55 120(2) . . ?
N51 C56 C46 119(2) . . ?
C55 C56 C46 121(3) . . ?
C46 N41 C42 117(2) . . ?
N41 C42 C43 122(2) . . ?
C44 C43 C42 117(2) . . ?
C45 C44 C43 126(2) . . ?
C44 C45 C46 114(2) . . ?
N41 C46 C45 124.0(18) . . ?
N41 C46 C56 116(2) . . ?
C45 C46 C56 120(2) . . ?
C63 N61 C62 116(2) . . ?
N61 C62 C66 125(2) . . ?
N61 C62 C52 115.8(18) . . ?
C66 C62 C52 119(2) . . ?
N61 C63 C64 122(3) . . ?
C63 C64 C65 123(3) . . ?
C64 C65 C66 116(2) . . ?
C62 C66 C65 117(2) . . ?
N200 C201 C202 171(5) . . ?
N300 C301 C302 172(4) . . ?

loop_
_geom_bond_atom_site_label_1
_geom_bond_atom_site_label_2
_geom_bond_distance
_geom_bond_site_symmetry_2
_geom_bond_publ_flag
Tm1 O61 2.313(16) . ?
Tm1 O100 2.317(12) . ?
Tm1 O41 2.407(14) . ?
Tm1 O42 2.444(13) . ?
Tm1 N21 2.463(17) . ?
Tm1 O52 2.473(14) . ?
Tm1 N31 2.475(16) . ?
Tm1 O51 2.480(12) . ?
Tm1 N11 2.494(19) . ?
O41 N43 1.29(2) . ?
O42 N43 1.24(2) . ?
N43 O44 1.20(3) . ?
N63 O64 1.21(2) . ?
N63 O62 1.24(2) . ?
N63 O61 1.29(2) . ?
O52 N53 1.30(3) . ?
O54 N53 1.31(2) . ?
N53 O51 1.13(2) . ?
C12 C15 1.37(3) . ?
C12 C16 1.39(3) . ?
C16 N11 1.34(3) . ?
C16 C22 1.51(3) . ?
C13 N11 1.39(3) . ?
C13 C14 1.51(3) . ?
C15 C14 1.41(3) . ?
N21 C26 1.37(3) . ?
N21 C22 1.40(2) . ?
C22 C23 1.34(3) . ?
C23 C24 1.38(3) . ?
C24 C25 1.36(3) . ?
C25 C26 1.40(3) . ?
C26 C32 1.53(3) . ?
C32 C36 1.35(3) . ?
C32 N31 1.38(2) . ?
N31 C35 1.30(3) . ?
C33 C34 1.38(3) . ?
C33 C36 1.41(3) . ?
C34 C35 1.35(3) . ?
N51 C52 1.33(2) . ?
N51 C56 1.35(3) . ?
C52 C53 1.41(3) . ?
C52 C62 1.52(3) . ?
C53 C54 1.33(3) . ?
C54 C55 1.40(3) . ?
C55 C56 1.41(3) . ?
C56 C46 1.51(3) . ?
N41 C46 1.33(3) . ?
N41 C42 1.35(3) . ?
C42 C43 1.41(3) . ?
C43 C44 1.36(3) . ?
C44 C45 1.30(3) . ?
C45 C46 1.47(3) . ?
N61 C63 1.34(3) . ?
N61 C62 1.36(2) . ?
C62 C66 1.40(3) . ?
C63 C64 1.35(3) . ?
C64 C65 1.39(3) . ?
C65 C66 1.39(3) . ?
N200 C201 1.08(5) . ?
C201 C202 1.56(5) . ?
C302 C301 1.40(4) . ?
C301 N300 1.17(4) . ?
